data_7049708
loop_
_publ_author_name
'Zhu, Li-Na'
'Deng, Zhao-Peng'
'Ng, Seik Weng'
'Huo, Li-Hua'
'Gao, Shan'

_publ_section_title
;
 Cd(ii) coordination polymers constructed from bis(pyridyl) ligands with
 an asymmetric spacer in chelating mode and diverse organic
 dicarboxylates: syntheses, structural evolutions and properties.
;
_journal_issue 22
_journal_name_full 'Dalton transactions (Cambridge, England : 2003)'
_journal_page_first 7589
_journal_page_last 7601
_journal_paper_doi 10.1039/c9dt00840c
_journal_volume 48
_journal_year 2019
_chemical_formula_moiety 'Cd (C15 H20 N4) (C4 H4 O4)'
_chemical_formula_sum 'C19 H24 Cd N4 O4'
_chemical_formula_weight 484.82
_space_group_crystal_system monoclinic
_space_group_IT_number 15
_space_group_name_Hall '-C 2yc'
_space_group_name_H-M_alt 'C 1 2/c 1'
_symmetry_space_group_name_Hall '-C 2yc'
_symmetry_space_group_name_H-M 'C 1 2/c 1'
_atom_sites_solution_hydrogens geom
_audit_creation_method SHELXL-2018/3
_audit_update_record
;
2019-04-01 deposited with the CCDC.    2019-04-14 downloaded from the CCDC.
;
_cell_angle_alpha 90
_cell_angle_beta 99.103(3)
_cell_angle_gamma 90
_cell_formula_units_Z 4
_cell_length_a 9.5047(3)
_cell_length_b 15.6536(4)
_cell_length_c 13.6199(4)
_cell_measurement_reflns_used 2046
_cell_measurement_temperature 295(2)
_cell_measurement_theta_max 28.4010
_cell_measurement_theta_min 3.9870
_cell_volume 2000.88(10)
_computing_cell_refinement
;
CrysAlis Pro (Agilent, 2013)
;
_computing_data_collection
;
CrysAlis Pro (Agilent, 2013)
;
_computing_data_reduction
;
CrysAlis Pro (Agilent, 2013)
;
_computing_molecular_graphics '(K. Brandenburg, Diamond 3.1, 2009)'
_computing_publication_material '(K. Brandenburg, Diamond 3.1, 2009)'
_computing_structure_refinement 'SHELXL-2018/3 (Sheldrick, 2018)'
_diffrn_ambient_temperature 295(2)
_diffrn_detector_area_resol_mean 16.1954
_diffrn_measured_fraction_theta_full 0.998
_diffrn_measured_fraction_theta_max 0.998
_diffrn_measurement_device_type 'Xcalibur, Eos'
_diffrn_measurement_method '\w scans'
_diffrn_radiation_type MoK\a
_diffrn_radiation_wavelength 0.71073
_diffrn_reflns_av_R_equivalents 0.0236
_diffrn_reflns_av_unetI/netI 0.0373
_diffrn_reflns_Laue_measured_fraction_full 0.998
_diffrn_reflns_Laue_measured_fraction_max 0.998
_diffrn_reflns_limit_h_max 12
_diffrn_reflns_limit_h_min -12
_diffrn_reflns_limit_k_max 16
_diffrn_reflns_limit_k_min -20
_diffrn_reflns_limit_l_max 17
_diffrn_reflns_limit_l_min -17
_diffrn_reflns_number 4619
_diffrn_reflns_point_group_measured_fraction_full 0.998
_diffrn_reflns_point_group_measured_fraction_max 0.998
_diffrn_reflns_theta_full 25.242
_diffrn_reflns_theta_max 27.560
_diffrn_reflns_theta_min 3.029
_diffrn_source 'Enhance (Mo) X-ray Source'
_exptl_absorpt_coefficient_mu 1.124
_exptl_absorpt_correction_T_max 1.00000
_exptl_absorpt_correction_T_min 0.95763
_exptl_absorpt_correction_type multi-scan
_exptl_absorpt_process_details
; 
CrysAlis Pro (Agilent, 2013)
Empirical absorption correction using spherical harmonics,
 implemented in SCALE3 ABSPACK scaling algorithm. 
;
_exptl_crystal_colour colorless
_exptl_crystal_density_diffrn 1.609
_exptl_crystal_description prism
_exptl_crystal_F_000 984
_exptl_crystal_size_max 0.210
_exptl_crystal_size_mid 0.180
_exptl_crystal_size_min 0.150
_refine_diff_density_max 0.457
_refine_diff_density_min -0.794
_refine_diff_density_rms 0.082
_refine_ls_extinction_method none
_refine_ls_goodness_of_fit_ref 1.035
_refine_ls_hydrogen_treatment constr
_refine_ls_matrix_type full
_refine_ls_number_parameters 136
_refine_ls_number_reflns 2314
_refine_ls_number_restraints 2
_refine_ls_restrained_S_all 1.037
_refine_ls_R_factor_all 0.0362
_refine_ls_R_factor_gt 0.0322
_refine_ls_shift/su_max 0.001
_refine_ls_shift/su_mean 0.000
_refine_ls_structure_factor_coef Fsqd
_refine_ls_weighting_details 'w=1/[\s^2^(Fo^2^)+(0.0402P)^2^+2.3914P] where P=(Fo^2^+2Fc^2^)/3'
_refine_ls_weighting_scheme calc
_refine_ls_wR_factor_gt 0.0791
_refine_ls_wR_factor_ref 0.0824
_reflns_Friedel_coverage 0.000
_reflns_number_gt 2114
_reflns_number_total 2314
_reflns_threshold_expression 'I > 2\s(I)'
_cod_data_source_file c9dt00840c2.cif
_cod_data_source_block d8007
_cod_depositor_comments 'Adding full bibliography for 7049708--7049720.cif.'
_cod_original_cell_volume 2000.89(10)
_cod_database_code 7049708
_shelx_shelxl_version_number 2018/3
_shelx_space_group_comment
;
The symmetry employed for this shelxl refinement is uniquely defined
by the following loop, which should always be used as a source of
symmetry information in preference to the above space-group names.
They are only intended as comments.
;
_shelx_estimated_absorpt_t_min 0.798
_shelx_estimated_absorpt_t_max 0.850

loop_
_space_group_symop_operation_xyz
'x, y, z'
'x, -y, z+1/2'
'x+1/2, y+1/2, z'
'x+1/2, -y+1/2, z+1/2'
'-x, -y, -z'
'-x, y, -z-1/2'
'-x+1/2, -y+1/2, -z'
'-x+1/2, y+1/2, -z-1/2'

loop_
_atom_site_label
_atom_site_type_symbol
_atom_site_fract_x
_atom_site_fract_y
_atom_site_fract_z
_atom_site_U_iso_or_equiv
_atom_site_adp_type
_atom_site_occupancy
_atom_site_site_symmetry_order
_atom_site_calc_flag
_atom_site_refinement_flags_posn
_atom_site_refinement_flags_adp
_atom_site_refinement_flags_occupancy
_atom_site_disorder_assembly
_atom_site_disorder_group
Cd1 Cd 0.500000 0.60128(2) 0.750000 0.02671(11) Uani 1 2 d S T P A .
O1 O 0.2584(2) 0.59572(16) 0.75247(18) 0.0442(6) Uani 1 1 d . . . . .
O2 O 0.2008(3) 0.66363(19) 0.6088(2) 0.0594(7) Uani 1 1 d . . . . .
N1 N 0.5034(4) 0.72305(17) 0.85828(18) 0.0437(7) Uani 1 1 d D . . . .
H1 H 0.591737 0.731376 0.887400 0.052 Uiso 0.350(3) 1 calc R U P A -1
H1' H 0.583166 0.710900 0.898006 0.052 Uiso 0.150(3) 1 calc R U P A -2
N2 N 0.4698(3) 0.51427(16) 1.13468(17) 0.0302(5) Uani 1 1 d . . . B 2
C1 C 0.5165(12) 0.8856(5) 0.8508(6) 0.073(3) Uani 0.350(3) 1 d D . P A -1
H1A H 0.486069 0.934375 0.810197 0.110 Uiso 0.350(3) 1 calc R U P A -1
H1B H 0.481220 0.890069 0.912832 0.110 Uiso 0.350(3) 1 calc R U P A -1
H1C H 0.618684 0.883371 0.863071 0.110 Uiso 0.350(3) 1 calc R U P A -1
C2 C 0.4560(6) 0.8011(3) 0.7948(3) 0.0454(12) Uani 0.700(7) 1 d D . P A -1
H2A H 0.352740 0.803460 0.781530 0.054 Uiso 0.700(7) 1 calc R U P A -1
H2B H 0.490498 0.796748 0.731662 0.054 Uiso 0.700(7) 1 calc R U P A -1
C1' C 0.5165(12) 0.8856(5) 0.8508(6) 0.073(3) Uani 0.150(3) 1 d D . P A -2
H1'1 H 0.551600 0.932486 0.816220 0.110 Uiso 0.150(3) 1 calc R U P A -2
H1'2 H 0.414641 0.889394 0.844562 0.110 Uiso 0.150(3) 1 calc R U P A -2
H1'3 H 0.557674 0.887730 0.919774 0.110 Uiso 0.150(3) 1 calc R U P A -2
C2' C 0.5595(15) 0.7964(5) 0.8030(8) 0.0454(12) Uani 0.300(7) 1 d D . P A -2
H2'1 H 0.518792 0.793938 0.733136 0.054 Uiso 0.300(7) 1 calc R U P A -2
H2'2 H 0.662282 0.792269 0.808588 0.054 Uiso 0.300(7) 1 calc R U P A -2
C3 C 0.4099(4) 0.7276(2) 0.9349(2) 0.0471(9) Uani 1 1 d . . . . .
H3A H 0.311303 0.729016 0.902773 0.057 Uiso 1 1 calc R U . . .
H3B H 0.429266 0.780038 0.972497 0.057 Uiso 1 1 calc R U . . .
C4 C 0.4312(3) 0.6531(2) 1.0048(2) 0.0342(7) Uani 1 1 d . . . . .
C5 C 0.3318(4) 0.5891(2) 1.0005(2) 0.0412(8) Uani 1 1 d . . . . .
H5 H 0.249466 0.591544 0.953561 0.049 Uiso 1 1 calc R U . . .
C6 C 0.3537(3) 0.5212(2) 1.0655(2) 0.0379(7) Uani 1 1 d . . . . .
H6 H 0.284875 0.478574 1.061190 0.045 Uiso 1 1 calc R U . B 2
C7 C 0.5663(4) 0.5765(2) 1.1392(2) 0.0407(8) Uani 1 1 d . . . . .
H7 H 0.647683 0.572641 1.186971 0.049 Uiso 1 1 calc R U . B 2
C8 C 0.5514(4) 0.6464(2) 1.0765(2) 0.0400(7) Uani 1 1 d . . . . .
H8 H 0.621310 0.688456 1.082363 0.048 Uiso 1 1 calc R U . . .
C9 C 0.0155(4) 0.6312(3) 0.6989(3) 0.0535(10) Uani 1 1 d . . . . .
H9A H -0.029211 0.681169 0.665243 0.064 Uiso 1 1 calc R U . . .
H9B H -0.029705 0.581381 0.665120 0.064 Uiso 1 1 calc R U . . .
C10 C 0.1712(3) 0.6309(2) 0.6859(2) 0.0374(7) Uani 1 1 d . . . . .

loop_
_atom_site_aniso_label
_atom_site_aniso_U_11
_atom_site_aniso_U_22
_atom_site_aniso_U_33
_atom_site_aniso_U_23
_atom_site_aniso_U_13
_atom_site_aniso_U_12
Cd1 0.02408(16) 0.02390(16) 0.03387(18) 0.000 0.00986(12) 0.000
O1 0.0225(10) 0.0641(17) 0.0461(13) 0.0042(11) 0.0063(9) 0.0041(10)
O2 0.0487(15) 0.0667(18) 0.0692(17) 0.0230(14) 0.0297(13) 0.0200(14)
N1 0.075(2) 0.0294(13) 0.0295(13) 0.0004(11) 0.0168(13) -0.0077(14)
N2 0.0303(12) 0.0302(13) 0.0310(12) 0.0013(10) 0.0071(10) -0.0023(11)
C1 0.145(10) 0.030(4) 0.051(4) -0.003(3) 0.037(6) -0.018(5)
C2 0.070(3) 0.035(2) 0.039(2) 0.0053(18) 0.034(3) 0.008(3)
C1' 0.145(10) 0.030(4) 0.051(4) -0.003(3) 0.037(6) -0.018(5)
C2' 0.070(3) 0.035(2) 0.039(2) 0.0053(18) 0.034(3) 0.008(3)
C3 0.073(2) 0.0330(17) 0.0371(16) 0.0039(13) 0.0149(17) 0.0164(18)
C4 0.0463(17) 0.0321(15) 0.0271(13) 0.0001(12) 0.0145(13) 0.0113(14)
C5 0.0324(16) 0.051(2) 0.0391(17) 0.0066(15) 0.0008(14) 0.0053(15)
C6 0.0303(15) 0.0445(18) 0.0382(16) 0.0003(14) 0.0033(13) -0.0053(14)
C7 0.0398(17) 0.0431(18) 0.0359(16) 0.0061(14) -0.0046(14) -0.0104(15)
C8 0.0480(19) 0.0336(17) 0.0379(16) -0.0009(13) 0.0057(14) -0.0114(15)
C9 0.0278(16) 0.083(3) 0.051(2) 0.016(2) 0.0087(15) 0.0074(18)
C10 0.0271(15) 0.0409(17) 0.0462(17) -0.0025(15) 0.0115(14) 0.0029(14)

loop_
_atom_type_symbol
_atom_type_description
_atom_type_scat_dispersion_real
_atom_type_scat_dispersion_imag
_atom_type_scat_source
C C 0.0033 0.0016 'International Tables Vol C Tables 4.2.6.8 and 6.1.1.4'
H H 0.0000 0.0000 'International Tables Vol C Tables 4.2.6.8 and 6.1.1.4'
N N 0.0061 0.0033 'International Tables Vol C Tables 4.2.6.8 and 6.1.1.4'
O O 0.0106 0.0060 'International Tables Vol C Tables 4.2.6.8 and 6.1.1.4'
Cd Cd -0.8075 1.2024 'International Tables Vol C Tables 4.2.6.8 and 6.1.1.4'

loop_
_geom_angle_atom_site_label_1
_geom_angle_atom_site_label_2
_geom_angle_atom_site_label_3
_geom_angle
_geom_angle_site_symmetry_1
_geom_angle_site_symmetry_3
O1 Cd1 O1 175.67(13) 6_657 .
O1 Cd1 N2 88.74(8) 6_657 2_564
O1 Cd1 N2 87.98(9) . 2_564
O1 Cd1 N2 87.98(9) 6_657 5_667
O1 Cd1 N2 88.74(8) . 5_667
O1 Cd1 N1 86.42(10) 6_657 6_657
O1 Cd1 N1 97.02(10) . 6_657
O1 Cd1 N1 97.02(10) 6_657 .
O1 Cd1 N1 86.42(10) . .
N2 Cd1 N1 173.44(9) 2_564 .
N2 Cd1 N1 102.04(9) 5_667 .
N1 Cd1 N1 75.28(12) 6_657 .
C10 O1 Cd1 121.3(2) . .
C3 N1 C2' 127.9(4) . .
C3 N1 C2 101.9(3) . .
C3 N1 Cd1 121.3(2) . .
C2' N1 Cd1 105.5(4) . .
C2 N1 Cd1 108.3(2) . .
C7 N2 C6 117.3(3) . .
C7 N2 Cd1 120.9(2) . 5_667
C6 N2 Cd1 121.7(2) . 5_667
N1 C2 C1 110.1(4) . .
N1 C2' C1' 108.8(5) . .
N1 C3 C4 112.1(3) . .
C5 C4 C8 117.4(3) . .
C5 C4 C3 121.2(3) . .
C8 C4 C3 121.3(3) . .
C4 C5 C6 120.2(3) . .
N2 C6 C5 122.6(3) . .
N2 C7 C8 123.2(3) . .
C7 C8 C4 119.2(3) . .
C9 C9 C10 117.1(4) 6_557 .
O2 C10 O1 125.5(3) . .
O2 C10 C9 117.0(3) . .
O1 C10 C9 117.5(3) . .

loop_
_geom_bond_atom_site_label_1
_geom_bond_atom_site_label_2
_geom_bond_distance
_geom_bond_site_symmetry_2
Cd1 O1 2.303(2) 6_657
Cd1 O1 2.303(2) .
Cd1 N2 2.383(2) 2_564
Cd1 N2 2.383(2) 5_667
Cd1 N1 2.407(3) 6_657
Cd1 N1 2.407(3) .
O1 C10 1.255(4) .
O2 C10 1.239(4) .
N1 C3 1.475(4) .
N1 C2' 1.515(8) .
N1 C2 1.523(5) .
N2 C7 1.332(4) .
N2 C6 1.338(4) .
C1 C2 1.588(9) .
C1' C2' 1.620(10) .
C3 C4 1.498(4) .
C4 C5 1.371(5) .
C4 C8 1.385(5) .
C5 C6 1.378(5) .
C7 C8 1.382(5) .
C9 C9 1.468(7) 6_557
C9 C10 1.518(4) .
